data_7130213
loop_
_publ_author_name
'Serrato, Melinda'
'Mohand, Melaimi'
'Bertrand, Guy'

_publ_section_title
;
 Cyclic (amino)(barrelene)carbenes: An original family of CAACs through a
 Novel Synthetic Pathway
;
_journal_name_full 'Chemical Communications'
_journal_paper_doi 10.1039/D2CC02565E
_journal_year 2022
_chemical_formula_moiety 'C29 H27 N Se'
_chemical_formula_sum 'C29 H27 N Se'
_chemical_formula_weight 468.47
_space_group_crystal_system orthorhombic
_space_group_IT_number 62
_space_group_name_Hall '-P 2ac 2n'
_space_group_name_H-M_alt 'P n m a'
_atom_sites_solution_hydrogens geom
_audit_creation_date 2022-05-04
_audit_creation_method
;
Olex2 1.5
(compiled 2022.04.07 svn.rca3783a0 for OlexSys, GUI svn.r6498)
;
_audit_update_record
;
2022-05-05 deposited with the CCDC.	2022-06-09 downloaded from the CCDC.
;
_cell_angle_alpha 90
_cell_angle_beta 90
_cell_angle_gamma 90
_cell_formula_units_Z 4
_cell_length_a 14.5039(11)
_cell_length_b 10.7587(9)
_cell_length_c 14.0722(11)
_cell_measurement_reflns_used 9966
_cell_measurement_temperature 100.00
_cell_measurement_theta_max 25.39
_cell_measurement_theta_min 2.38
_cell_volume 2195.9(3)
_computing_cell_refinement 'SAINT V8.40B (?, 2016)'
_computing_data_reduction 'SAINT V8.40B (?, 2016)'
_computing_molecular_graphics 'Olex2 1.5 (Dolomanov et al., 2009)'
_computing_publication_material 'Olex2 1.5 (Dolomanov et al., 2009)'
_computing_structure_refinement 'XL  (Sheldrick, 2008)'
_computing_structure_solution 'SHELXT 2018/2 (Sheldrick, 2018)'
_diffrn_ambient_temperature 100.00
_diffrn_detector 'Bruker APEX2 area detector'
_diffrn_detector_area_resol_mean 7.9
_diffrn_detector_type 'CCD area detector'
_diffrn_measured_fraction_theta_full 1.000
_diffrn_measured_fraction_theta_max 1.000
_diffrn_measurement_device 'three-circle diffractometer'
_diffrn_measurement_device_type 'Bruker APEX-II CCD'
_diffrn_measurement_method '\f and \w scans'
_diffrn_radiation_monochromator 'mirror optics'
_diffrn_radiation_probe x-ray
_diffrn_radiation_type MoK\a
_diffrn_radiation_wavelength 0.71073
_diffrn_reflns_av_R_equivalents 0.0683
_diffrn_reflns_av_unetI/netI 0.0430
_diffrn_reflns_Laue_measured_fraction_full 1.000
_diffrn_reflns_Laue_measured_fraction_max 1.000
_diffrn_reflns_limit_h_max 17
_diffrn_reflns_limit_h_min -17
_diffrn_reflns_limit_k_max 12
_diffrn_reflns_limit_k_min -12
_diffrn_reflns_limit_l_max 16
_diffrn_reflns_limit_l_min -13
_diffrn_reflns_number 23073
_diffrn_reflns_point_group_measured_fraction_full 1.000
_diffrn_reflns_point_group_measured_fraction_max 1.000
_diffrn_reflns_theta_full 25.242
_diffrn_reflns_theta_max 25.435
_diffrn_reflns_theta_min 2.016
_diffrn_source 'microfocus sealed X-ray tube'
_diffrn_source_current 50.0
_diffrn_source_power 2.5
_diffrn_source_type 'Incoatec I\ms'
_diffrn_source_voltage 50.0
_diffrn_standards_number 0
_exptl_absorpt_coefficient_mu 1.727
_exptl_absorpt_correction_T_max 0.6257
_exptl_absorpt_correction_T_min 0.4756
_exptl_absorpt_correction_type multi-scan
_exptl_absorpt_process_details
;
SADABS-2016/2 (Bruker,2016/2) was used for absorption correction.
wR2(int) was 0.1331 before and 0.0974 after correction.
The Ratio of minimum to maximum transmission is 0.7601.
The \l/2 correction factor is Not present.
;
_exptl_crystal_colour yellow
_exptl_crystal_colour_primary yellow
_exptl_crystal_density_diffrn 1.417
_exptl_crystal_description block
_exptl_crystal_F_000 968
_exptl_crystal_size_max 0.15
_exptl_crystal_size_mid 0.12
_exptl_crystal_size_min 0.08
_refine_diff_density_max 0.687
_refine_diff_density_min -1.616
_refine_diff_density_rms 0.101
_refine_ls_extinction_method none
_refine_ls_goodness_of_fit_ref 1.064
_refine_ls_hydrogen_treatment constr
_refine_ls_matrix_type full
_refine_ls_number_parameters 160
_refine_ls_number_reflns 2143
_refine_ls_number_restraints 0
_refine_ls_restrained_S_all 1.064
_refine_ls_R_factor_all 0.0460
_refine_ls_R_factor_gt 0.0418
_refine_ls_shift/su_max 0.001
_refine_ls_shift/su_mean 0.000
_refine_ls_structure_factor_coef Fsqd
_refine_ls_weighting_details 'w=1/[\s^2^(Fo^2^)+(0.0722P)^2^+2.0668P] where P=(Fo^2^+2Fc^2^)/3'
_refine_ls_weighting_scheme calc
_refine_ls_wR_factor_gt 0.1172
_refine_ls_wR_factor_ref 0.1211
_reflns_Friedel_coverage 0.000
_reflns_number_gt 1914
_reflns_number_total 2143
_reflns_threshold_expression 'I > 2\s(I)'
_cod_data_source_file d2cc02565e2.cif
_cod_data_source_block gb_ms_messe_a
_cod_database_code 7130213
_shelx_shelxl_version_number 2018/3
_shelx_space_group_comment
;
The symmetry employed for this shelxl refinement is uniquely defined
by the following loop, which should always be used as a source of
symmetry information in preference to the above space-group names.
They are only intended as comments.
;
_shelx_estimated_absorpt_t_max 0.874
_shelx_estimated_absorpt_t_min 0.782
_olex2_refinement_description
;
1. Fixed Uiso
 At 1.2 times of:
  All C(H) groups
 At 1.5 times of:
  All C(H,H,H) groups
2. Others
 Fixed Sof: H19A(0.5) H19B(0.5) H19C(0.5)
3.a Ternary CH refined with riding coordinates:
 C11(H11)
3.b Aromatic/amide H refined with riding coordinates:
 C9(H9), C16(H16), C12(H12), C6(H6), C8(H8), C7(H7)
3.c Idealised Me refined as rotating group:
 C18(H18A,H18B,H18C), C13(H13A,H13B,H13C), C19(H19A,H19B,H19C)
;
_olex2_submission_special_instructions 'No special instructions were received'

loop_
_space_group_symop_operation_xyz
'x, y, z'
'-x+1/2, -y, z+1/2'
'-x, y+1/2, -z'
'x+1/2, -y+1/2, -z+1/2'
'-x, -y, -z'
'x-1/2, y, -z-1/2'
'x, -y-1/2, z'
'-x-1/2, y-1/2, z-1/2'

loop_
_atom_site_label
_atom_site_type_symbol
_atom_site_fract_x
_atom_site_fract_y
_atom_site_fract_z
_atom_site_U_iso_or_equiv
_atom_site_adp_type
_atom_site_occupancy
_atom_site_site_symmetry_order
_atom_site_calc_flag
_atom_site_refinement_flags_posn
_atom_site_refinement_flags_adp
_atom_site_refinement_flags_occupancy
_atom_site_disorder_assembly
_atom_site_disorder_group
Se1 Se 0.50130(2) 0.250000 0.50453(2) 0.01531(19) Uani 1 2 d S T P . .
N1 N 0.31201(16) 0.250000 0.54409(17) 0.0080(5) Uani 1 2 d S T P . .
C4 C 0.3957(2) 0.250000 0.6841(2) 0.0083(6) Uani 1 2 d S T P . .
C15 C 0.28077(14) 0.1366(2) 0.39636(14) 0.0116(5) Uani 1 1 d . . . . .
C11 C 0.3578(2) 0.250000 0.8626(2) 0.0096(6) Uani 1 2 d S T P . .
H11 H 0.342696 0.250000 0.931969 0.011 Uiso 1 2 calc R U P . .
C10 C 0.41364(14) 0.3636(2) 0.83250(15) 0.0108(5) Uani 1 1 d . . . . .
C18 C 0.30392(17) 0.0134(2) 0.44184(17) 0.0153(5) Uani 1 1 d . . . . .
H18A H 0.343128 0.027446 0.497533 0.023 Uiso 1 1 calc R U . . .
H18B H 0.336726 -0.038924 0.395972 0.023 Uiso 1 1 calc R U . . .
H18C H 0.246932 -0.028166 0.461546 0.023 Uiso 1 1 calc R U . . .
C5 C 0.43457(14) 0.36492(19) 0.73501(14) 0.0096(4) Uani 1 1 d . . . . .
C3 C 0.2924(2) 0.250000 0.7078(2) 0.0080(6) Uani 1 2 d S T P . .
C1 C 0.3981(2) 0.250000 0.5771(2) 0.0092(6) Uani 1 2 d S T P . .
C14 C 0.2902(2) 0.250000 0.4438(2) 0.0103(6) Uani 1 2 d S T P . .
C9 C 0.44008(15) 0.4610(2) 0.88968(15) 0.0130(5) Uani 1 1 d . . . . .
H9 H 0.427395 0.459150 0.955893 0.016 Uiso 1 1 calc R U . . .
C13 C 0.17613(15) 0.1340(2) 0.61016(15) 0.0151(5) Uani 1 1 d . . . . .
H13A H 0.146335 0.132604 0.547658 0.023 Uiso 1 1 calc R U . . .
H13B H 0.128879 0.135128 0.659932 0.023 Uiso 1 1 calc R U . . .
H13C H 0.214619 0.059737 0.617488 0.023 Uiso 1 1 calc R U . . .
C16 C 0.25310(15) 0.1389(2) 0.30158(15) 0.0137(5) Uani 1 1 d . . . . .
H16 H 0.244574 0.062629 0.268762 0.016 Uiso 1 1 calc R U . . .
C12 C 0.2714(2) 0.250000 0.7991(2) 0.0101(6) Uani 1 2 d S T P . .
H12 H 0.210082 0.250000 0.822774 0.012 Uiso 1 2 calc R U P . .
C2 C 0.2362(2) 0.250000 0.6185(2) 0.0088(6) Uani 1 2 d S T P . .
C6 C 0.47963(16) 0.4654(2) 0.69507(17) 0.0128(5) Uani 1 1 d . . . . .
H6 H 0.493127 0.466816 0.629014 0.015 Uiso 1 1 calc R U . . .
C8 C 0.48565(16) 0.5625(2) 0.84968(18) 0.0166(5) Uani 1 1 d . . . . .
H8 H 0.503487 0.630313 0.888794 0.020 Uiso 1 1 calc R U . . .
C7 C 0.50505(14) 0.5650(2) 0.7534(2) 0.0158(6) Uani 1 1 d . . . . .
H7 H 0.535799 0.634753 0.726807 0.019 Uiso 1 1 calc R U . . .
C17 C 0.2376(2) 0.250000 0.2538(2) 0.0163(7) Uani 1 2 d S T P . .
C19 C 0.2065(3) 0.250000 0.1507(2) 0.0259(8) Uani 1 2 d S T P . .
H19A H 0.255711 0.216105 0.110604 0.039 Uiso 0.5 1 calc R U P A -1
H19B H 0.192667 0.335284 0.130819 0.039 Uiso 0.5 1 calc R U P A -1
H19C H 0.151085 0.198611 0.144153 0.039 Uiso 0.5 1 calc R U P A -1

loop_
_atom_site_aniso_label
_atom_site_aniso_U_11
_atom_site_aniso_U_22
_atom_site_aniso_U_33
_atom_site_aniso_U_23
_atom_site_aniso_U_13
_atom_site_aniso_U_12
Se1 0.0118(3) 0.0211(3) 0.0131(3) 0.000 0.00185(10) 0.000
N1 0.0075(12) 0.0092(12) 0.0071(12) 0.000 0.0006(10) 0.000
C4 0.0075(14) 0.0093(15) 0.0081(14) 0.000 -0.0007(11) 0.000
C15 0.0080(10) 0.0145(12) 0.0123(10) -0.0021(8) 0.0012(8) 0.0000(9)
C11 0.0107(15) 0.0105(15) 0.0075(13) 0.000 0.0011(11) 0.000
C10 0.0076(10) 0.0120(11) 0.0128(10) 0.0008(8) -0.0021(8) 0.0028(9)
C18 0.0155(12) 0.0122(12) 0.0182(11) -0.0027(9) -0.0010(10) 0.0000(9)
C5 0.0069(10) 0.0101(11) 0.0118(10) -0.0002(8) -0.0017(8) 0.0026(8)
C3 0.0070(14) 0.0063(14) 0.0107(14) 0.000 -0.0016(11) 0.000
C1 0.0104(14) 0.0075(14) 0.0096(14) 0.000 -0.0012(11) 0.000
C14 0.0068(14) 0.0161(16) 0.0080(14) 0.000 0.0003(11) 0.000
C9 0.0104(11) 0.0147(11) 0.0139(10) -0.0028(9) -0.0027(8) 0.0047(9)
C13 0.0131(11) 0.0186(13) 0.0134(10) -0.0012(9) -0.0002(8) -0.0068(9)
C16 0.0111(10) 0.0193(12) 0.0105(10) -0.0040(9) -0.0005(8) -0.0011(9)
C12 0.0082(15) 0.0096(15) 0.0124(14) 0.000 0.0011(12) 0.000
C2 0.0061(14) 0.0112(15) 0.0090(14) 0.000 0.0018(11) 0.000
C6 0.0106(10) 0.0135(11) 0.0143(12) -0.0001(10) -0.0023(10) 0.0006(11)
C8 0.0132(11) 0.0128(12) 0.0238(13) -0.0065(10) -0.0057(9) 0.0017(9)
C7 0.0129(12) 0.0096(12) 0.0249(14) 0.0007(11) -0.0026(8) -0.0007(8)
C17 0.0093(15) 0.028(2) 0.0119(17) 0.000 -0.0011(12) 0.000
C19 0.028(2) 0.036(2) 0.0135(17) 0.000 -0.0046(15) 0.000

loop_
_atom_type_symbol
_atom_type_description
_atom_type_scat_dispersion_real
_atom_type_scat_dispersion_imag
_atom_type_scat_source
C C 0.0033 0.0016 'International Tables Vol C Tables 4.2.6.8 and 6.1.1.4'
H H 0.0000 0.0000 'International Tables Vol C Tables 4.2.6.8 and 6.1.1.4'
N N 0.0061 0.0033 'International Tables Vol C Tables 4.2.6.8 and 6.1.1.4'
Se Se -0.0929 2.2259 'International Tables Vol C Tables 4.2.6.8 and 6.1.1.4'

loop_
_geom_angle_atom_site_label_1
_geom_angle_atom_site_label_2
_geom_angle_atom_site_label_3
_geom_angle
_geom_angle_site_symmetry_1
_geom_angle_site_symmetry_3
_geom_angle_publ_flag
C1 N1 C14 123.0(2) . . ?
C1 N1 C2 116.0(2) . . ?
C14 N1 C2 121.0(2) . . ?
C5 C4 C5 107.2(2) . 7_565 ?
C3 C4 C5 104.91(16) . 7_565 ?
C3 C4 C5 104.91(16) . . ?
C1 C4 C5 117.22(15) . 7_565 ?
C1 C4 C5 117.23(15) . . ?
C1 C4 C3 103.9(2) . . ?
C14 C15 C18 122.81(19) . . ?
C16 C15 C18 119.1(2) . . ?
C16 C15 C14 118.0(2) . . ?
C10 C11 H11 112.8 . . ?
C10 C11 H11 112.8 7_565 . ?
C10 C11 C10 106.4(2) 7_565 . ?
C10 C11 C12 105.67(16) . . ?
C10 C11 C12 105.67(16) 7_565 . ?
C12 C11 H11 112.8 . . ?
C5 C10 C11 113.23(19) . . ?
C9 C10 C11 126.5(2) . . ?
C9 C10 C5 120.2(2) . . ?
C15 C18 H18A 109.5 . . ?
C15 C18 H18B 109.5 . . ?
C15 C18 H18C 109.5 . . ?
H18A C18 H18B 109.5 . . ?
H18A C18 H18C 109.5 . . ?
H18B C18 H18C 109.5 . . ?
C10 C5 C4 111.56(19) . . ?
C6 C5 C4 127.8(2) . . ?
C6 C5 C10 120.5(2) . . ?
C12 C3 C4 115.9(3) . . ?
C12 C3 C2 133.6(3) . . ?
C2 C3 C4 110.5(2) . . ?
N1 C1 Se1 125.3(2) . . ?
N1 C1 C4 109.1(2) . . ?
C4 C1 Se1 125.6(2) . . ?
C15 C14 N1 119.19(13) 7_565 . ?
C15 C14 N1 119.19(13) . . ?
C15 C14 C15 121.6(3) 7_565 . ?
C10 C9 H9 120.3 . . ?
C10 C9 C8 119.5(2) . . ?
C8 C9 H9 120.3 . . ?
H13A C13 H13B 109.5 . . ?
H13A C13 H13C 109.5 . . ?
H13B C13 H13C 109.5 . . ?
C2 C13 H13A 109.5 . . ?
C2 C13 H13B 109.5 . . ?
C2 C13 H13C 109.5 . . ?
C15 C16 H16 119.2 . . ?
C17 C16 C15 121.7(2) . . ?
C17 C16 H16 119.2 . . ?
C11 C12 H12 123.9 . . ?
C3 C12 C11 112.2(3) . . ?
C3 C12 H12 123.9 . . ?
N1 C2 C13 111.08(15) . 7_565 ?
N1 C2 C13 111.08(15) . . ?
C3 C2 N1 100.6(2) . . ?
C3 C2 C13 112.07(15) . 7_565 ?
C3 C2 C13 112.07(15) . . ?
C13 C2 C13 109.7(3) 7_565 . ?
C5 C6 H6 120.5 . . ?
C5 C6 C7 119.0(2) . . ?
C7 C6 H6 120.5 . . ?
C9 C8 H8 119.8 . . ?
C7 C8 C9 120.4(2) . . ?
C7 C8 H8 119.8 . . ?
C6 C7 H7 119.8 . . ?
C8 C7 C6 120.4(2) . . ?
C8 C7 H7 119.8 . . ?
C16 C17 C16 118.7(3) 7_565 . ?
C16 C17 C19 120.66(14) 7_565 . ?
C16 C17 C19 120.66(14) . . ?
C17 C19 H19A 109.5 . . ?
C17 C19 H19B 109.5 . . ?
C17 C19 H19C 109.5 . . ?
H19A C19 H19B 109.5 . . ?
H19A C19 H19C 109.5 . . ?
H19B C19 H19C 109.5 . . ?

loop_
_geom_bond_atom_site_label_1
_geom_bond_atom_site_label_2
_geom_bond_distance
_geom_bond_site_symmetry_2
_geom_bond_publ_flag
Se1 C1 1.812(3) . ?
N1 C1 1.332(4) . ?
N1 C14 1.446(4) . ?
N1 C2 1.519(4) . ?
C4 C5 1.536(3) . ?
C4 C5 1.536(3) 7_565 ?
C4 C3 1.534(4) . ?
C4 C1 1.506(4) . ?
C15 C18 1.509(3) . ?
C15 C14 1.398(3) . ?
C15 C16 1.393(3) . ?
C11 H11 1.0000 . ?
C11 C10 1.526(3) . ?
C11 C10 1.526(3) 7_565 ?
C11 C12 1.540(4) . ?
C10 C5 1.405(3) . ?
C10 C9 1.376(3) . ?
C18 H18A 0.9800 . ?
C18 H18B 0.9800 . ?
C18 H18C 0.9800 . ?
C5 C6 1.383(3) . ?
C3 C12 1.320(4) . ?
C3 C2 1.497(4) . ?
C9 H9 0.9500 . ?
C9 C8 1.395(4) . ?
C13 H13A 0.9800 . ?
C13 H13B 0.9800 . ?
C13 H13C 0.9800 . ?
C13 C2 1.527(3) . ?
C16 H16 0.9500 . ?
C16 C17 1.389(3) . ?
C12 H12 0.9500 . ?
C6 H6 0.9500 . ?
C6 C7 1.400(4) . ?
C8 H8 0.9500 . ?
C8 C7 1.384(4) . ?
C7 H7 0.9500 . ?
C17 C19 1.520(4) . ?
C19 H19A 0.9800 . ?
C19 H19B 0.9800 . ?
C19 H19C 0.9800 . ?

loop_
_geom_torsion_atom_site_label_1
_geom_torsion_atom_site_label_2
_geom_torsion_atom_site_label_3
_geom_torsion_atom_site_label_4
_geom_torsion
_geom_torsion_site_symmetry_1
_geom_torsion_site_symmetry_2
_geom_torsion_site_symmetry_3
_geom_torsion_site_symmetry_4
_geom_torsion_publ_flag
C4 C5 C6 C7 176.2(2) . . . . ?
C4 C3 C12 C11 0.000(1) . . . . ?
C4 C3 C2 N1 0.000(0) . . . . ?
C4 C3 C2 C13 118.08(17) . . . . ?
C4 C3 C2 C13 -118.08(17) . . . 7_565 ?
C15 C16 C17 C16 2.0(4) . . . 7_565 ?
C15 C16 C17 C19 -179.4(3) . . . . ?
C11 C10 C5 C4 -0.3(3) . . . . ?
C11 C10 C5 C6 175.8(2) . . . . ?
C11 C10 C9 C8 -175.6(2) . . . . ?
C10 C11 C10 C5 56.3(3) 7_565 . . . ?
C10 C11 C10 C9 -126.3(2) 7_565 . . . ?
C10 C11 C12 C3 56.28(15) . . . . ?
C10 C11 C12 C3 -56.28(15) 7_565 . . . ?
C10 C5 C6 C7 0.8(3) . . . . ?
C10 C9 C8 C7 -0.6(3) . . . . ?
C18 C15 C14 N1 -7.9(4) . . . . ?
C18 C15 C14 C15 170.92(18) . . . 7_565 ?
C18 C15 C16 C17 -175.0(2) . . . . ?
C5 C4 C5 C10 -56.3(3) 7_565 . . . ?
C5 C4 C5 C6 127.9(2) 7_565 . . . ?
C5 C4 C3 C12 -56.40(14) . . . . ?
C5 C4 C3 C12 56.40(14) 7_565 . . . ?
C5 C4 C3 C2 -123.60(14) 7_565 . . . ?
C5 C4 C3 C2 123.60(14) . . . . ?
C5 C4 C1 Se1 -64.85(19) 7_565 . . . ?
C5 C4 C1 Se1 64.85(19) . . . . ?
C5 C4 C1 N1 -115.15(19) . . . . ?
C5 C4 C1 N1 115.15(19) 7_565 . . . ?
C5 C10 C9 C8 1.7(3) . . . . ?
C5 C6 C7 C8 0.3(3) . . . . ?
C3 C4 C5 C10 54.9(2) . . . . ?
C3 C4 C5 C6 -120.9(2) . . . . ?
C3 C4 C1 Se1 180.000(0) . . . . ?
C3 C4 C1 N1 0.000(0) . . . . ?
C1 N1 C14 C15 -89.4(2) . . . 7_565 ?
C1 N1 C14 C15 89.4(2) . . . . ?
C1 N1 C2 C3 0.000(0) . . . . ?
C1 N1 C2 C13 118.80(17) . . . 7_565 ?
C1 N1 C2 C13 -118.80(17) . . . . ?
C1 C4 C5 C10 169.4(2) . . . . ?
C1 C4 C5 C6 -6.3(4) . . . . ?
C1 C4 C3 C12 180.000(1) . . . . ?
C1 C4 C3 C2 0.000(1) . . . . ?
C14 N1 C1 Se1 0.000(1) . . . . ?
C14 N1 C1 C4 180.000(1) . . . . ?
C14 N1 C2 C3 180.000(0) . . . . ?
C14 N1 C2 C13 -61.20(17) . . . 7_565 ?
C14 N1 C2 C13 61.20(17) . . . . ?
C14 C15 C16 C17 1.8(3) . . . . ?
C9 C10 C5 C4 -177.87(19) . . . . ?
C9 C10 C5 C6 -1.8(3) . . . . ?
C9 C8 C7 C6 -0.4(3) . . . . ?
C16 C15 C14 N1 175.3(2) . . . . ?
C16 C15 C14 C15 -5.8(4) . . . 7_565 ?
C12 C11 C10 C5 -55.8(2) . . . . ?
C12 C11 C10 C9 121.6(2) . . . . ?
C12 C3 C2 N1 180.000(1) . . . . ?
C12 C3 C2 C13 61.92(17) . . . 7_565 ?
C12 C3 C2 C13 -61.92(17) . . . . ?
C2 N1 C1 Se1 180.000(0) . . . . ?
C2 N1 C1 C4 0.000(0) . . . . ?
C2 N1 C14 C15 -90.6(2) . . . . ?
C2 N1 C14 C15 90.6(2) . . . 7_565 ?
C2 C3 C12 C11 180.000(1) . . . . ?
